data_1547387
loop_
_publ_author_name
'Nicolas Delpont'
'Imma Escofet'
'Patricia Perez-Galen'
'Dirk Spiegl'
'Mihai Raducan'
'Christophe Bour'
'Riccardo Sinisi'
'Antonio M. Echavarrena'

_publ_section_title
;
 Modular chiral gold(i) phosphite complexes
;
_journal_name_full 'Catalysis Science & Technology'
_journal_page_first 3007
_journal_page_last 3012
_journal_paper_doi 10.1039/c3cy00250k
_journal_volume 3
_journal_year 2013
_chemical_absolute_configuration ad
_chemical_formula_sum 'C32 H38 Fe O S'
_chemical_formula_weight 526.53
_space_group_IT_number 19
_symmetry_cell_setting orthorhombic
_symmetry_space_group_name_Hall 'P 2ac 2ab'
_symmetry_space_group_name_H-M 'P 21 21 21'
_atom_sites_solution_hydrogens geom
_atom_sites_solution_primary direct
_atom_sites_solution_secondary difmap
_cell_angle_alpha 90.00
_cell_angle_beta 90.00
_cell_angle_gamma 90.00
_cell_formula_units_Z 4
_cell_length_a 9.6442(11)
_cell_length_b 15.8547(15)
_cell_length_c 17.740(2)
_cell_measurement_reflns_used 9909
_cell_measurement_temperature 100(2)
_cell_measurement_theta_max 35.03
_cell_measurement_theta_min 2.30
_cell_volume 2712.6(5)
_computing_cell_refinement 'Bruker APEX2 v2009.1-0'
_computing_data_collection 'Bruker APEX2 v2009.1-0'
_computing_data_reduction 'Bruker SAINT V7.60A'
_computing_molecular_graphics 'Bruker SHELXTL'
_computing_publication_material 'Bruker SHELXTL'
_computing_structure_refinement 'SHELXS-97 (Sheldrick, 2008)'
_computing_structure_solution 'SHELXS-97 (Sheldrick, 2008)'
_diffrn_ambient_temperature 100(2)
_diffrn_detector_area_resol_mean 512
_diffrn_detector_type '4K CCD area detector APEX II'
_diffrn_measured_fraction_theta_full 0.991
_diffrn_measured_fraction_theta_max 0.937
_diffrn_measurement_device_type 'Kappa 4-axis goniometer bruker-nonius'
_diffrn_measurement_method
;
Fullsphere data collection, phi and omega scans
;
_diffrn_measurement_specimen_support 'magnetic support whith 10 micron nylon fiber cryoloop'
_diffrn_radiation_monochromator 'Multilayer Montel 200 mirrors'
_diffrn_radiation_type MoK\a
_diffrn_radiation_wavelength 0.71073
_diffrn_reflns_av_R_equivalents 0.0389
_diffrn_reflns_av_sigmaI/netI 0.0559
_diffrn_reflns_limit_h_max 15
_diffrn_reflns_limit_h_min -14
_diffrn_reflns_limit_k_max 24
_diffrn_reflns_limit_k_min -12
_diffrn_reflns_limit_l_max 29
_diffrn_reflns_limit_l_min -12
_diffrn_reflns_number 22848
_diffrn_reflns_theta_full 30.00
_diffrn_reflns_theta_max 36.32
_diffrn_reflns_theta_min 1.72
_diffrn_source 'rotating anode X-ray tube'
_diffrn_source_current 70
_diffrn_source_power 50
_diffrn_source_size '3 mm x 0.3 mm fine focus'
_diffrn_source_type 'Bruker-Nonius FR 591'
_exptl_absorpt_coefficient_mu 0.656
_exptl_absorpt_correction_T_max 0.9081
_exptl_absorpt_correction_T_min 0.8800
_exptl_absorpt_correction_type empirical
_exptl_absorpt_process_details
;
SADABS Version 2008/1 Bruker-Nonius
Blessing, Acta Cryst. (1995) A51 33-38
;
_exptl_crystal_colour yellow
_exptl_crystal_density_diffrn 1.289
_exptl_crystal_density_method 'not measured'
_exptl_crystal_description block
_exptl_crystal_F_000 1120
_exptl_crystal_size_max 0.20
_exptl_crystal_size_mid 0.15
_exptl_crystal_size_min 0.15
_refine_diff_density_max 1.051
_refine_diff_density_min -0.304
_refine_diff_density_rms 0.085
_refine_ls_abs_structure_details 'Flack H D (1983), Acta Cryst. A39, 876-881'
_refine_ls_abs_structure_Flack -0.002(10)
_refine_ls_extinction_method none
_refine_ls_goodness_of_fit_ref 1.035
_refine_ls_hydrogen_treatment noref
_refine_ls_matrix_type full
_refine_ls_number_parameters 323
_refine_ls_number_reflns 11023
_refine_ls_number_restraints 0
_refine_ls_restrained_S_all 1.035
_refine_ls_R_factor_all 0.0532
_refine_ls_R_factor_gt 0.0439
_refine_ls_shift/su_max 0.001
_refine_ls_shift/su_mean 0.000
_refine_ls_structure_factor_coef Fsqd
_refine_ls_weighting_details 'calc w=1/[\s^2^(Fo^2^)+(0.0583P)^2^+0.4550P] where P=(Fo^2^+2Fc^2^)/3'
_refine_ls_weighting_scheme calc
_refine_ls_wR_factor_gt 0.1062
_refine_ls_wR_factor_ref 0.1108
_reflns_number_gt 9728
_reflns_number_total 11023
_reflns_threshold_expression >2sigma(I)
_cod_data_source_file CY-003-C3CY00250K-s005.cif
_cod_data_source_block rs374a_0m
_cod_depositor_comments
;
The following automatic conversions were performed:

'_symmetry_cell_setting' value 'Orthorhombic' changed to
'orthorhombic' according to the built-in table from CIF Core
dictionary named 'cif_core.dic' version 2.4.1 from 2010-06-29.

Automatic conversion script
Id: cif_fix_values 5376 2017-05-30 11:51:03Z andrius 

The following automatic conversions were performed:

data name '_diffrn_measurement_specimen_suppport' was replaced with
'_diffrn_measurement_specimen_support' as specified in the
replacement file 'data/replacement-values/replacement_tags.lst'.

Automatic conversion script
Id: cif_correct_tags 9268 2022-04-12 08:56:07Z antanas 
;
_cod_original_sg_symbol_H-M P2(1)2(1)2(1)
_cod_database_code 1547387

loop_
_symmetry_equiv_pos_as_xyz
'x, y, z'
'-x+1/2, -y, z+1/2'
'-x, y+1/2, -z+1/2'
'x+1/2, -y+1/2, -z'

loop_
_atom_site_label
_atom_site_type_symbol
_atom_site_fract_x
_atom_site_fract_y
_atom_site_fract_z
_atom_site_U_iso_or_equiv
_atom_site_adp_type
_atom_site_occupancy
_atom_site_symmetry_multiplicity
_atom_site_calc_flag
_atom_site_refinement_flags
_atom_site_disorder_assembly
_atom_site_disorder_group
C1 C 0.5572(2) 0.75270(14) 0.81096(13) 0.0347(4) Uani 1 1 d . . .
H1 H 0.4605 0.7709 0.8232 0.042 Uiso 1 1 calc R . .
Fe1 Fe 0.73340(2) 0.783767(14) 0.871064(13) 0.01937(5) Uani 1 1 d . . .
O1 O 0.93150(13) 0.97158(9) 0.80075(7) 0.0256(2) Uani 1 1 d . . .
S1 S 0.81725(4) 0.98660(2) 0.85628(2) 0.01906(7) Uani 1 1 d . . .
C2 C 0.6242(2) 0.67866(13) 0.83825(14) 0.0345(4) Uani 1 1 d . . .
H2 H 0.5825 0.6356 0.8727 0.041 Uiso 1 1 calc R . .
C3 C 0.7599(2) 0.67650(13) 0.80824(13) 0.0369(5) Uani 1 1 d . . .
H3 H 0.8306 0.6316 0.8175 0.044 Uiso 1 1 calc R . .
C4 C 0.7783(3) 0.74903(17) 0.76271(12) 0.0418(5) Uani 1 1 d . . .
H4 H 0.8641 0.7641 0.7341 0.050 Uiso 1 1 calc R . .
C5 C 0.6520(3) 0.79680(15) 0.76444(12) 0.0387(5) Uani 1 1 d . . .
H5 H 0.6341 0.8511 0.7375 0.046 Uiso 1 1 calc R . .
C6 C 0.81070(15) 0.89452(9) 0.91336(8) 0.0164(2) Uani 1 1 d . . .
C7 C 0.69829(14) 0.86646(9) 0.96135(8) 0.0160(2) Uani 1 1 d . . .
C8 C 0.73709(15) 0.78366(10) 0.98629(9) 0.0209(3) Uani 1 1 d . . .
H8 H 0.6796 0.7464 1.0193 0.025 Uiso 1 1 calc R . .
C9 C 0.87035(16) 0.76255(11) 0.95648(10) 0.0225(3) Uani 1 1 d . . .
H9 H 0.9221 0.7089 0.9658 0.027 Uiso 1 1 calc R . .
C10 C 0.91598(15) 0.83076(10) 0.91079(9) 0.0195(3) Uani 1 1 d . . .
H10 H 1.0056 0.8340 0.8825 0.023 Uiso 1 1 calc R . .
C11 C 0.88346(16) 1.06272(10) 0.92203(10) 0.0203(3) Uani 1 1 d . . .
C12 C 0.79791(18) 1.09244(11) 0.97954(11) 0.0261(3) Uani 1 1 d . . .
H12 H 0.7075 1.0698 0.9862 0.031 Uiso 1 1 calc R . .
C13 C 0.8467(2) 1.15582(11) 1.02721(11) 0.0279(3) Uani 1 1 d . . .
H13 H 0.7894 1.1752 1.0672 0.034 Uiso 1 1 calc R . .
C14 C 0.9778(2) 1.19129(11) 1.01750(12) 0.0268(3) Uani 1 1 d . . .
C15 C 1.06056(19) 1.16141(11) 0.95850(12) 0.0278(3) Uani 1 1 d . . .
H15 H 1.1498 1.1852 0.9507 0.033 Uiso 1 1 calc R . .
C16 C 1.01425(17) 1.09705(11) 0.91074(11) 0.0242(3) Uani 1 1 d . . .
H16 H 1.0717 1.0771 0.8711 0.029 Uiso 1 1 calc R . .
C17 C 1.0257(2) 1.26186(12) 1.06843(13) 0.0345(4) Uani 1 1 d . . .
H17A H 0.9710 1.2614 1.1150 0.052 Uiso 1 1 calc R . .
H17B H 1.0134 1.3160 1.0427 0.052 Uiso 1 1 calc R . .
H17C H 1.1240 1.2539 1.0807 0.052 Uiso 1 1 calc R . .
C18 C 0.59138(14) 0.92128(10) 0.99855(9) 0.0173(2) Uani 1 1 d . . .
C19 C 0.61176(15) 0.93861(11) 1.07641(9) 0.0204(3) Uani 1 1 d . . .
C20 C 0.52304(16) 0.99622(11) 1.11252(9) 0.0245(3) Uani 1 1 d . . .
H20 H 0.5360 1.0073 1.1647 0.029 Uiso 1 1 calc R . .
C21 C 0.41625(16) 1.03774(12) 1.07409(10) 0.0244(3) Uani 1 1 d . . .
C22 C 0.39593(16) 1.01780(11) 0.99891(10) 0.0237(3) Uani 1 1 d . . .
H22 H 0.3211 1.0435 0.9727 0.028 Uiso 1 1 calc R . .
C23 C 0.48097(15) 0.96149(10) 0.96012(9) 0.0184(3) Uani 1 1 d . . .
C24 C 0.72998(16) 0.90253(11) 1.12373(9) 0.0231(3) Uani 1 1 d . . .
H24 H 0.7907 0.8681 1.0899 0.028 Uiso 1 1 calc R . .
C25 C 0.6731(2) 0.84445(13) 1.18569(11) 0.0305(4) Uani 1 1 d . . .
H25A H 0.6186 0.7991 1.1627 0.046 Uiso 1 1 calc R . .
H25B H 0.6140 0.8771 1.2198 0.046 Uiso 1 1 calc R . .
H25C H 0.7505 0.8200 1.2141 0.046 Uiso 1 1 calc R . .
C26 C 0.81876(18) 0.97239(13) 1.15889(10) 0.0284(3) Uani 1 1 d . . .
H26A H 0.8932 0.9470 1.1889 0.043 Uiso 1 1 calc R . .
H26B H 0.7607 1.0077 1.1914 0.043 Uiso 1 1 calc R . .
H26C H 0.8592 1.0071 1.1188 0.043 Uiso 1 1 calc R . .
C27 C 0.32302(19) 1.10361(12) 1.11017(10) 0.0284(3) Uani 1 1 d . . .
H27 H 0.2885 1.1405 1.0685 0.034 Uiso 1 1 calc R . .
C28 C 0.1952(2) 1.06101(14) 1.14491(14) 0.0399(5) Uani 1 1 d . . .
H28A H 0.1322 1.1042 1.1646 0.060 Uiso 1 1 calc R . .
H28B H 0.2244 1.0238 1.1861 0.060 Uiso 1 1 calc R . .
H28C H 0.1474 1.0278 1.1062 0.060 Uiso 1 1 calc R . .
C29 C 0.3971(2) 1.16077(14) 1.16554(14) 0.0378(4) Uani 1 1 d . . .
H29A H 0.4779 1.1862 1.1410 0.057 Uiso 1 1 calc R . .
H29B H 0.4275 1.1277 1.2092 0.057 Uiso 1 1 calc R . .
H29C H 0.3337 1.2053 1.1822 0.057 Uiso 1 1 calc R . .
C30 C 0.44701(14) 0.94741(10) 0.87763(9) 0.0200(3) Uani 1 1 d . . .
H30 H 0.5219 0.9118 0.8552 0.024 Uiso 1 1 calc R . .
C31 C 0.30861(17) 0.89914(11) 0.87043(11) 0.0261(3) Uani 1 1 d . . .
H31A H 0.2325 0.9351 0.8879 0.039 Uiso 1 1 calc R . .
H31B H 0.3123 0.8479 0.9012 0.039 Uiso 1 1 calc R . .
H31C H 0.2932 0.8838 0.8176 0.039 Uiso 1 1 calc R . .
C32 C 0.43947(18) 1.03051(11) 0.83290(11) 0.0259(3) Uani 1 1 d . . .
H32A H 0.5243 1.0632 0.8415 0.039 Uiso 1 1 calc R . .
H32B H 0.3590 1.0632 0.8498 0.039 Uiso 1 1 calc R . .
H32C H 0.4303 1.0180 0.7790 0.039 Uiso 1 1 calc R . .

loop_
_atom_site_aniso_label
_atom_site_aniso_U_11
_atom_site_aniso_U_22
_atom_site_aniso_U_33
_atom_site_aniso_U_23
_atom_site_aniso_U_13
_atom_site_aniso_U_12
C1 0.0283(8) 0.0321(9) 0.0436(11) -0.0158(8) -0.0106(8) 0.0001(7)
Fe1 0.01725(9) 0.01727(10) 0.02358(10) -0.00342(8) 0.00115(7) -0.00115(7)
O1 0.0249(5) 0.0302(6) 0.0216(5) 0.0009(5) 0.0051(4) -0.0024(5)
S1 0.01702(14) 0.01985(16) 0.02030(16) 0.00164(12) -0.00073(11) -0.00096(12)
C2 0.0298(9) 0.0244(8) 0.0491(12) -0.0083(8) -0.0017(8) -0.0079(7)
C3 0.0286(9) 0.0303(9) 0.0517(12) -0.0214(8) -0.0021(8) 0.0016(7)
C4 0.0421(11) 0.0532(13) 0.0303(9) -0.0202(9) 0.0085(8) -0.0125(10)
C5 0.0548(13) 0.0350(11) 0.0265(8) -0.0045(7) -0.0117(8) -0.0082(9)
C6 0.0144(5) 0.0168(6) 0.0179(6) -0.0003(4) -0.0004(4) -0.0003(4)
C7 0.0133(5) 0.0177(6) 0.0171(6) -0.0002(5) 0.0005(4) 0.0008(4)
C8 0.0183(6) 0.0203(6) 0.0242(6) 0.0041(5) 0.0021(5) 0.0019(6)
C9 0.0174(6) 0.0210(7) 0.0291(8) 0.0023(6) 0.0008(5) 0.0029(5)
C10 0.0142(5) 0.0202(7) 0.0242(7) -0.0009(5) 0.0020(5) 0.0013(5)
C11 0.0185(6) 0.0145(6) 0.0279(7) 0.0020(5) -0.0014(5) -0.0003(5)
C12 0.0228(7) 0.0220(8) 0.0337(8) -0.0033(6) 0.0043(6) -0.0022(5)
C13 0.0302(8) 0.0181(7) 0.0355(9) -0.0032(6) 0.0036(7) -0.0001(6)
C14 0.0287(8) 0.0167(7) 0.0350(9) -0.0001(6) -0.0048(6) -0.0001(6)
C15 0.0230(7) 0.0207(8) 0.0396(9) -0.0023(7) -0.0022(6) -0.0032(6)
C16 0.0185(6) 0.0216(7) 0.0324(8) 0.0002(6) 0.0003(6) -0.0014(5)
C17 0.0376(9) 0.0224(8) 0.0435(11) -0.0083(8) -0.0030(8) -0.0027(7)
C18 0.0136(5) 0.0190(6) 0.0192(6) -0.0020(5) 0.0003(5) -0.0003(4)
C19 0.0140(5) 0.0261(8) 0.0210(6) -0.0038(6) 0.0009(5) -0.0008(5)
C20 0.0177(6) 0.0335(9) 0.0223(7) -0.0082(6) 0.0012(5) 0.0011(6)
C21 0.0162(6) 0.0290(8) 0.0282(8) -0.0092(6) 0.0012(5) 0.0018(5)
C22 0.0157(6) 0.0249(7) 0.0305(8) -0.0045(6) -0.0022(5) 0.0028(5)
C23 0.0131(5) 0.0182(6) 0.0237(7) -0.0021(5) -0.0017(5) -0.0008(4)
C24 0.0192(6) 0.0311(8) 0.0191(6) -0.0025(6) -0.0021(5) 0.0020(5)
C25 0.0320(8) 0.0323(9) 0.0272(8) 0.0022(7) -0.0041(7) -0.0030(7)
C26 0.0196(6) 0.0388(10) 0.0268(7) 0.0000(7) -0.0047(6) -0.0036(6)
C27 0.0239(7) 0.0331(9) 0.0282(8) -0.0040(7) 0.0020(6) 0.0050(7)
C28 0.0381(10) 0.0300(9) 0.0517(12) -0.0009(8) 0.0273(9) 0.0011(7)
C29 0.0407(11) 0.0332(10) 0.0396(11) -0.0090(9) -0.0019(9) 0.0057(8)
C30 0.0154(5) 0.0213(7) 0.0233(7) 0.0009(5) -0.0034(5) -0.0004(5)
C31 0.0194(6) 0.0296(8) 0.0294(7) 0.0005(7) -0.0050(6) -0.0051(5)
C32 0.0230(7) 0.0252(8) 0.0295(8) 0.0050(6) -0.0020(6) 0.0001(6)

loop_
_atom_type_symbol
_atom_type_description
_atom_type_scat_dispersion_real
_atom_type_scat_dispersion_imag
_atom_type_scat_source
C C 0.0033 0.0016 'International Tables Vol C Tables 4.2.6.8 and 6.1.1.4'
H H 0.0000 0.0000 'International Tables Vol C Tables 4.2.6.8 and 6.1.1.4'
O O 0.0106 0.0060 'International Tables Vol C Tables 4.2.6.8 and 6.1.1.4'
S S 0.1246 0.1234 'International Tables Vol C Tables 4.2.6.8 and 6.1.1.4'
Fe Fe 0.3463 0.8444 'International Tables Vol C Tables 4.2.6.8 and 6.1.1.4'

loop_
_geom_angle_atom_site_label_1
_geom_angle_atom_site_label_2
_geom_angle_atom_site_label_3
_geom_angle
_geom_angle_site_symmetry_1
_geom_angle_site_symmetry_3
C5 C1 C2 108.1(2) . .
C5 C1 Fe1 69.63(12) . .
C2 C1 Fe1 69.37(11) . .
C10 Fe1 C9 40.82(7) . .
C10 Fe1 C8 68.87(6) . .
C9 Fe1 C8 40.99(6) . .
C10 Fe1 C4 103.91(8) . .
C9 Fe1 C4 121.13(9) . .
C8 Fe1 C4 159.31(9) . .
C10 Fe1 C3 112.56(7) . .
C9 Fe1 C3 100.75(8) . .
C8 Fe1 C3 122.74(9) . .
C4 Fe1 C3 40.47(11) . .
C10 Fe1 C6 41.06(6) . .
C9 Fe1 C6 68.50(6) . .
C8 Fe1 C6 68.18(6) . .
C4 Fe1 C6 119.84(8) . .
C3 Fe1 C6 149.83(8) . .
C10 Fe1 C2 146.83(8) . .
C9 Fe1 C2 114.13(8) . .
C8 Fe1 C2 106.94(8) . .
C4 Fe1 C2 67.92(10) . .
C3 Fe1 C2 40.27(9) . .
C6 Fe1 C2 169.89(7) . .
C10 Fe1 C5 127.63(9) . .
C9 Fe1 C5 161.25(9) . .
C8 Fe1 C5 157.76(9) . .
C4 Fe1 C5 40.91(11) . .
C3 Fe1 C5 68.35(10) . .
C6 Fe1 C5 112.90(8) . .
C2 Fe1 C5 68.03(10) . .
C10 Fe1 C1 167.57(9) . .
C9 Fe1 C1 151.35(9) . .
C8 Fe1 C1 122.02(8) . .
C4 Fe1 C1 67.98(9) . .
C3 Fe1 C1 67.92(8) . .
C6 Fe1 C1 133.82(7) . .
C2 Fe1 C1 40.46(9) . .
C5 Fe1 C1 40.18(10) . .
C10 Fe1 C7 69.32(6) . .
C9 Fe1 C7 68.90(6) . .
C8 Fe1 C7 40.52(6) . .
C4 Fe1 C7 156.92(9) . .
C3 Fe1 C7 162.59(8) . .
C6 Fe1 C7 40.86(6) . .
C2 Fe1 C7 129.82(8) . .
C5 Fe1 C7 125.28(8) . .
C1 Fe1 C7 114.23(7) . .
O1 S1 C6 105.69(7) . .
O1 S1 C11 105.82(8) . .
C6 S1 C11 101.22(7) . .
C3 C2 C1 108.2(2) . .
C3 C2 Fe1 69.64(11) . .
C1 C2 Fe1 70.17(11) . .
C2 C3 C4 108.1(2) . .
C2 C3 Fe1 70.09(11) . .
C4 C3 Fe1 69.63(11) . .
C3 C4 C5 108.07(19) . .
C3 C4 Fe1 69.90(12) . .
C5 C4 Fe1 70.01(11) . .
C1 C5 C4 107.5(2) . .
C1 C5 Fe1 70.20(12) . .
C4 C5 Fe1 69.08(12) . .
C10 C6 C7 109.41(13) . .
C10 C6 S1 122.39(11) . .
C7 C6 S1 127.85(11) . .
C10 C6 Fe1 69.01(9) . .
C7 C6 Fe1 71.32(8) . .
S1 C6 Fe1 120.52(8) . .
C8 C7 C6 105.49(12) . .
C8 C7 C18 124.97(13) . .
C6 C7 C18 126.48(13) . .
C8 C7 Fe1 67.76(9) . .
C6 C7 Fe1 67.81(8) . .
C18 C7 Fe1 143.95(10) . .
C9 C8 C7 109.54(13) . .
C9 C8 Fe1 69.26(9) . .
C7 C8 Fe1 71.72(9) . .
C10 C9 C8 108.14(14) . .
C10 C9 Fe1 69.58(10) . .
C8 C9 Fe1 69.75(9) . .
C9 C10 C6 107.40(13) . .
C9 C10 Fe1 69.60(9) . .
C6 C10 Fe1 69.93(8) . .
C16 C11 C12 120.72(16) . .
C16 C11 S1 119.53(13) . .
C12 C11 S1 119.47(12) . .
C11 C12 C13 119.15(16) . .
C14 C13 C12 121.45(17) . .
C13 C14 C15 118.24(17) . .
C13 C14 C17 120.17(19) . .
C15 C14 C17 121.57(18) . .
C14 C15 C16 121.18(17) . .
C11 C16 C15 119.24(17) . .
C23 C18 C19 118.99(14) . .
C23 C18 C7 124.43(14) . .
C19 C18 C7 116.35(13) . .
C20 C19 C18 118.94(14) . .
C20 C19 C24 116.57(14) . .
C18 C19 C24 124.39(13) . .
C21 C20 C19 122.10(15) . .
C22 C21 C20 117.77(15) . .
C22 C21 C27 118.61(16) . .
C20 C21 C27 123.61(16) . .
C21 C22 C23 122.58(15) . .
C22 C23 C18 119.54(15) . .
C22 C23 C30 116.34(14) . .
C18 C23 C30 124.12(13) . .
C19 C24 C26 111.72(14) . .
C19 C24 C25 110.58(14) . .
C26 C24 C25 109.99(14) . .
C29 C27 C21 113.91(16) . .
C29 C27 C28 112.42(18) . .
C21 C27 C28 109.99(16) . .
C23 C30 C32 112.43(13) . .
C23 C30 C31 109.86(13) . .
C32 C30 C31 109.91(13) . .

loop_
_geom_bond_atom_site_label_1
_geom_bond_atom_site_label_2
_geom_bond_distance
_geom_bond_site_symmetry_2
C1 C5 1.417(3) .
C1 C2 1.425(3) .
C1 Fe1 2.0658(19) .
Fe1 C10 2.0377(16) .
Fe1 C9 2.0380(17) .
Fe1 C8 2.0444(16) .
Fe1 C4 2.046(2) .
Fe1 C3 2.0494(19) .
Fe1 C6 2.0500(15) .
Fe1 C2 2.0553(19) .
Fe1 C5 2.058(2) .
Fe1 C7 2.0973(15) .
O1 S1 1.4971(13) .
S1 C6 1.7779(15) .
S1 C11 1.7958(17) .
C2 C3 1.413(3) .
C3 C4 1.416(4) .
C4 C5 1.434(4) .
C6 C10 1.433(2) .
C6 C7 1.448(2) .
C7 C8 1.435(2) .
C7 C18 1.501(2) .
C8 C9 1.429(2) .
C9 C10 1.421(2) .
C11 C16 1.388(2) .
C11 C12 1.394(2) .
C12 C13 1.395(3) .
C13 C14 1.394(3) .
C14 C15 1.399(3) .
C14 C17 1.511(3) .
C15 C16 1.399(3) .
C18 C23 1.416(2) .
C18 C19 1.422(2) .
C19 C20 1.406(2) .
C19 C24 1.527(2) .
C20 C21 1.400(2) .
C21 C22 1.385(2) .
C21 C27 1.519(2) .
C22 C23 1.394(2) .
C23 C30 1.516(2) .
C24 C26 1.533(2) .
C24 C25 1.535(3) .
C27 C29 1.515(3) .
C27 C28 1.535(3) .
C30 C32 1.540(2) .
C30 C31 1.544(2) .

loop_
_geom_torsion_atom_site_label_1
_geom_torsion_atom_site_label_2
_geom_torsion_atom_site_label_3
_geom_torsion_atom_site_label_4
_geom_torsion
_geom_torsion_site_symmetry_1
_geom_torsion_site_symmetry_2
_geom_torsion_site_symmetry_3
_geom_torsion_site_symmetry_4
C5 C1 Fe1 C10 12.6(4) . . . .
C2 C1 Fe1 C10 132.3(3) . . . .
C5 C1 Fe1 C9 -153.33(16) . . . .
C2 C1 Fe1 C9 -33.7(2) . . . .
C5 C1 Fe1 C8 162.09(12) . . . .
C2 C1 Fe1 C8 -78.26(15) . . . .
C5 C1 Fe1 C4 -38.32(14) . . . .
C2 C1 Fe1 C4 81.34(15) . . . .
C5 C1 Fe1 C3 -82.15(15) . . . .
C2 C1 Fe1 C3 37.51(14) . . . .
C5 C1 Fe1 C6 72.51(16) . . . .
C2 C1 Fe1 C6 -167.83(12) . . . .
C5 C1 Fe1 C2 -119.66(19) . . . .
C2 C1 Fe1 C5 119.66(19) . . . .
C5 C1 Fe1 C7 116.66(13) . . . .
C2 C1 Fe1 C7 -123.68(13) . . . .
C5 C1 C2 C3 -0.5(2) . . . .
Fe1 C1 C2 C3 -59.48(14) . . . .
C5 C1 C2 Fe1 59.01(14) . . . .
C10 Fe1 C2 C3 -43.9(2) . . . .
C9 Fe1 C2 C3 -77.74(16) . . . .
C8 Fe1 C2 C3 -121.01(14) . . . .
C4 Fe1 C2 C3 37.71(15) . . . .
C6 Fe1 C2 C3 179.3(4) . . . .
C5 Fe1 C2 C3 82.00(16) . . . .
C1 Fe1 C2 C3 119.2(2) . . . .
C7 Fe1 C2 C3 -159.68(13) . . . .
C10 Fe1 C2 C1 -163.08(14) . . . .
C9 Fe1 C2 C1 163.06(13) . . . .
C8 Fe1 C2 C1 119.79(13) . . . .
C4 Fe1 C2 C1 -81.49(16) . . . .
C3 Fe1 C2 C1 -119.2(2) . . . .
C6 Fe1 C2 C1 60.1(5) . . . .
C5 Fe1 C2 C1 -37.20(15) . . . .
C7 Fe1 C2 C1 81.12(16) . . . .
C1 C2 C3 C4 0.4(2) . . . .
Fe1 C2 C3 C4 -59.46(14) . . . .
C1 C2 C3 Fe1 59.81(14) . . . .
C10 Fe1 C3 C2 155.75(13) . . . .
C9 Fe1 C3 C2 114.80(14) . . . .
C8 Fe1 C3 C2 77.11(15) . . . .
C4 Fe1 C3 C2 -119.2(2) . . . .
C6 Fe1 C3 C2 -179.76(14) . . . .
C5 Fe1 C3 C2 -81.12(15) . . . .
C1 Fe1 C3 C2 -37.68(14) . . . .
C7 Fe1 C3 C2 63.1(3) . . . .
C10 Fe1 C3 C4 -85.08(15) . . . .
C9 Fe1 C3 C4 -126.03(14) . . . .
C8 Fe1 C3 C4 -163.72(13) . . . .
C6 Fe1 C3 C4 -60.6(2) . . . .
C2 Fe1 C3 C4 119.2(2) . . . .
C5 Fe1 C3 C4 38.05(15) . . . .
C1 Fe1 C3 C4 81.49(15) . . . .
C7 Fe1 C3 C4 -177.8(2) . . . .
C2 C3 C4 C5 -0.1(2) . . . .
Fe1 C3 C4 C5 -59.85(13) . . . .
C2 C3 C4 Fe1 59.75(14) . . . .
C10 Fe1 C4 C3 108.58(13) . . . .
C9 Fe1 C4 C3 68.16(15) . . . .
C8 Fe1 C4 C3 41.9(3) . . . .
C6 Fe1 C4 C3 149.69(11) . . . .
C2 Fe1 C4 C3 -37.52(13) . . . .
C5 Fe1 C4 C3 -118.99(19) . . . .
C1 Fe1 C4 C3 -81.33(14) . . . .
C7 Fe1 C4 C3 178.30(16) . . . .
C10 Fe1 C4 C5 -132.43(13) . . . .
C9 Fe1 C4 C5 -172.86(12) . . . .
C8 Fe1 C4 C5 160.86(19) . . . .
C3 Fe1 C4 C5 118.99(19) . . . .
C6 Fe1 C4 C5 -91.32(14) . . . .
C2 Fe1 C4 C5 81.46(14) . . . .
C1 Fe1 C4 C5 37.65(13) . . . .
C7 Fe1 C4 C5 -62.7(2) . . . .
C2 C1 C5 C4 0.4(2) . . . .
Fe1 C1 C5 C4 59.26(13) . . . .
C2 C1 C5 Fe1 -58.86(14) . . . .
C3 C4 C5 C1 -0.2(2) . . . .
Fe1 C4 C5 C1 -59.97(14) . . . .
C3 C4 C5 Fe1 59.78(14) . . . .
C10 Fe1 C5 C1 -176.59(11) . . . .
C9 Fe1 C5 C1 138.0(2) . . . .
C8 Fe1 C5 C1 -43.6(3) . . . .
C4 Fe1 C5 C1 118.63(18) . . . .
C3 Fe1 C5 C1 80.98(14) . . . .
C6 Fe1 C5 C1 -131.66(12) . . . .
C2 Fe1 C5 C1 37.45(12) . . . .
C7 Fe1 C5 C1 -86.64(14) . . . .
C10 Fe1 C5 C4 64.78(16) . . . .
C9 Fe1 C5 C4 19.3(3) . . . .
C8 Fe1 C5 C4 -162.18(19) . . . .
C3 Fe1 C5 C4 -37.65(13) . . . .
C6 Fe1 C5 C4 109.71(13) . . . .
C2 Fe1 C5 C4 -81.18(14) . . . .
C1 Fe1 C5 C4 -118.63(19) . . . .
C7 Fe1 C5 C4 154.74(12) . . . .
O1 S1 C6 C10 10.51(14) . . . .
C11 S1 C6 C10 -99.64(13) . . . .
O1 S1 C6 C7 -161.96(13) . . . .
C11 S1 C6 C7 87.89(14) . . . .
O1 S1 C6 Fe1 -72.69(10) . . . .
C11 S1 C6 Fe1 177.16(8) . . . .
C9 Fe1 C6 C10 38.17(9) . . . .
C8 Fe1 C6 C10 82.43(9) . . . .
C4 Fe1 C6 C10 -76.32(13) . . . .
C3 Fe1 C6 C10 -35.64(19) . . . .
C2 Fe1 C6 C10 145.2(4) . . . .
C5 Fe1 C6 C10 -121.62(11) . . . .
C1 Fe1 C6 C10 -163.53(12) . . . .
C7 Fe1 C6 C10 120.35(12) . . . .
C10 Fe1 C6 C7 -120.35(12) . . . .
C9 Fe1 C6 C7 -82.18(9) . . . .
C8 Fe1 C6 C7 -37.92(8) . . . .
C4 Fe1 C6 C7 163.32(11) . . . .
C3 Fe1 C6 C7 -156.00(16) . . . .
C2 Fe1 C6 C7 24.9(5) . . . .
C5 Fe1 C6 C7 118.03(11) . . . .
C1 Fe1 C6 C7 76.12(13) . . . .
C10 Fe1 C6 S1 116.10(13) . . . .
C9 Fe1 C6 S1 154.27(11) . . . .
C8 Fe1 C6 S1 -161.46(10) . . . .
C4 Fe1 C6 S1 39.78(13) . . . .
C3 Fe1 C6 S1 80.46(18) . . . .
C2 Fe1 C6 S1 -98.7(5) . . . .
C5 Fe1 C6 S1 -5.51(13) . . . .
C1 Fe1 C6 S1 -47.43(15) . . . .
C7 Fe1 C6 S1 -123.54(13) . . . .
C10 C6 C7 C8 -1.16(16) . . . .
S1 C6 C7 C8 172.10(12) . . . .
Fe1 C6 C7 C8 57.51(10) . . . .
C10 C6 C7 C18 159.67(14) . . . .
S1 C6 C7 C18 -27.1(2) . . . .
Fe1 C6 C7 C18 -141.66(15) . . . .
C10 C6 C7 Fe1 -58.67(10) . . . .
S1 C6 C7 Fe1 114.59(12) . . . .
C10 Fe1 C7 C8 -81.29(9) . . . .
C9 Fe1 C7 C8 -37.46(9) . . . .
C4 Fe1 C7 C8 -158.0(2) . . . .
C3 Fe1 C7 C8 18.3(3) . . . .
C6 Fe1 C7 C8 -118.57(12) . . . .
C2 Fe1 C7 C8 66.94(13) . . . .
C5 Fe1 C7 C8 156.54(11) . . . .
C1 Fe1 C7 C8 111.61(11) . . . .
C10 Fe1 C7 C6 37.29(9) . . . .
C9 Fe1 C7 C6 81.12(9) . . . .
C8 Fe1 C7 C6 118.57(12) . . . .
C4 Fe1 C7 C6 -39.4(2) . . . .
C3 Fe1 C7 C6 136.9(2) . . . .
C2 Fe1 C7 C6 -174.48(11) . . . .
C5 Fe1 C7 C6 -84.88(12) . . . .
C1 Fe1 C7 C6 -129.81(11) . . . .
C10 Fe1 C7 C18 159.3(2) . . . .
C9 Fe1 C7 C18 -156.8(2) . . . .
C8 Fe1 C7 C18 -119.4(2) . . . .
C4 Fe1 C7 C18 82.6(3) . . . .
C3 Fe1 C7 C18 -101.0(3) . . . .
C6 Fe1 C7 C18 122.1(2) . . . .
C2 Fe1 C7 C18 -52.4(2) . . . .
C5 Fe1 C7 C18 37.2(2) . . . .
C1 Fe1 C7 C18 -7.8(2) . . . .
C6 C7 C8 C9 1.59(17) . . . .
C18 C7 C8 C9 -159.61(14) . . . .
Fe1 C7 C8 C9 59.14(11) . . . .
C6 C7 C8 Fe1 -57.55(10) . . . .
C18 C7 C8 Fe1 141.25(14) . . . .
C10 Fe1 C8 C9 -37.61(9) . . . .
C4 Fe1 C8 C9 35.3(3) . . . .
C3 Fe1 C8 C9 66.31(12) . . . .
C6 Fe1 C8 C9 -81.88(10) . . . .
C2 Fe1 C8 C9 107.51(11) . . . .
C5 Fe1 C8 C9 -179.26(19) . . . .
C1 Fe1 C8 C9 149.12(11) . . . .
C7 Fe1 C8 C9 -120.12(13) . . . .
C10 Fe1 C8 C7 82.50(9) . . . .
C9 Fe1 C8 C7 120.12(13) . . . .
C4 Fe1 C8 C7 155.4(2) . . . .
C3 Fe1 C8 C7 -173.58(10) . . . .
C6 Fe1 C8 C7 38.24(8) . . . .
C2 Fe1 C8 C7 -132.37(10) . . . .
C5 Fe1 C8 C7 -59.1(2) . . . .
C1 Fe1 C8 C7 -90.76(11) . . . .
C7 C8 C9 C10 -1.45(19) . . . .
Fe1 C8 C9 C10 59.19(12) . . . .
C7 C8 C9 Fe1 -60.64(11) . . . .
C8 Fe1 C9 C10 -119.43(13) . . . .
C4 Fe1 C9 C10 74.37(13) . . . .
C3 Fe1 C9 C10 112.19(11) . . . .
C6 Fe1 C9 C10 -38.39(9) . . . .
C2 Fe1 C9 C10 152.20(10) . . . .
C5 Fe1 C9 C10 59.7(3) . . . .
C1 Fe1 C9 C10 175.42(15) . . . .
C7 Fe1 C9 C10 -82.40(10) . . . .
C10 Fe1 C9 C8 119.43(13) . . . .
C4 Fe1 C9 C8 -166.20(11) . . . .
C3 Fe1 C9 C8 -128.38(11) . . . .
C6 Fe1 C9 C8 81.04(10) . . . .
C2 Fe1 C9 C8 -88.36(12) . . . .
C5 Fe1 C9 C8 179.1(2) . . . .
C1 Fe1 C9 C8 -65.15(19) . . . .
C7 Fe1 C9 C8 37.04(9) . . . .
C8 C9 C10 C6 0.70(18) . . . .
Fe1 C9 C10 C6 59.99(11) . . . .
C8 C9 C10 Fe1 -59.29(11) . . . .
C7 C6 C10 C9 0.30(17) . . . .
S1 C6 C10 C9 -173.40(12) . . . .
Fe1 C6 C10 C9 -59.78(11) . . . .
C7 C6 C10 Fe1 60.08(10) . . . .
S1 C6 C10 Fe1 -113.62(11) . . . .
C8 Fe1 C10 C9 37.77(9) . . . .
C4 Fe1 C10 C9 -121.87(12) . . . .
C3 Fe1 C10 C9 -80.09(12) . . . .
C6 Fe1 C10 C9 118.39(13) . . . .
C2 Fe1 C10 C9 -51.07(18) . . . .
C5 Fe1 C10 C9 -159.49(11) . . . .
C1 Fe1 C10 C9 -169.7(3) . . . .
C7 Fe1 C10 C9 81.28(10) . . . .
C9 Fe1 C10 C6 -118.39(13) . . . .
C8 Fe1 C10 C6 -80.63(9) . . . .
C4 Fe1 C10 C6 119.74(11) . . . .
C3 Fe1 C10 C6 161.51(11) . . . .
C2 Fe1 C10 C6 -169.46(14) . . . .
C5 Fe1 C10 C6 82.12(12) . . . .
C1 Fe1 C10 C6 71.9(4) . . . .
C7 Fe1 C10 C6 -37.12(8) . . . .
O1 S1 C11 C16 3.47(15) . . . .
C6 S1 C11 C16 113.51(14) . . . .
O1 S1 C11 C12 177.41(14) . . . .
C6 S1 C11 C12 -72.55(15) . . . .
C16 C11 C12 C13 -1.7(3) . . . .
S1 C11 C12 C13 -175.59(14) . . . .
C11 C12 C13 C14 1.5(3) . . . .
C12 C13 C14 C15 -0.3(3) . . . .
C12 C13 C14 C17 177.93(19) . . . .
C13 C14 C15 C16 -0.6(3) . . . .
C17 C14 C15 C16 -178.83(18) . . . .
C12 C11 C16 C15 0.8(3) . . . .
S1 C11 C16 C15 174.69(14) . . . .
C14 C15 C16 C11 0.4(3) . . . .
C8 C7 C18 C23 -129.77(17) . . . .
C6 C7 C18 C23 72.9(2) . . . .
Fe1 C7 C18 C23 -29.6(3) . . . .
C8 C7 C18 C19 55.7(2) . . . .
C6 C7 C18 C19 -101.54(18) . . . .
Fe1 C7 C18 C19 155.89(15) . . . .
C23 C18 C19 C20 -1.0(2) . . . .
C7 C18 C19 C20 173.75(14) . . . .
C23 C18 C19 C24 -177.36(15) . . . .
C7 C18 C19 C24 -2.6(2) . . . .
C18 C19 C20 C21 -0.7(3) . . . .
C24 C19 C20 C21 175.90(16) . . . .
C19 C20 C21 C22 2.6(3) . . . .
C19 C20 C21 C27 -176.80(17) . . . .
C20 C21 C22 C23 -2.9(3) . . . .
C27 C21 C22 C23 176.56(16) . . . .
C21 C22 C23 C18 1.2(3) . . . .
C21 C22 C23 C30 -178.91(16) . . . .
C19 C18 C23 C22 0.8(2) . . . .
C7 C18 C23 C22 -173.54(15) . . . .
C19 C18 C23 C30 -179.05(14) . . . .
C7 C18 C23 C30 6.6(2) . . . .
C20 C19 C24 C26 -54.7(2) . . . .
C18 C19 C24 C26 121.72(17) . . . .
C20 C19 C24 C25 68.19(19) . . . .
C18 C19 C24 C25 -115.42(18) . . . .
C22 C21 C27 C29 -142.13(19) . . . .
C20 C21 C27 C29 37.3(3) . . . .
C22 C21 C27 C28 90.6(2) . . . .
C20 C21 C27 C28 -89.9(2) . . . .
C22 C23 C30 C32 53.67(18) . . . .
C18 C23 C30 C32 -126.47(16) . . . .
C22 C23 C30 C31 -69.07(18) . . . .
C18 C23 C30 C31 110.78(17) . . . .
